data_4311561
loop_
_publ_author_name
'Steve Laborda'
'Rodolphe Cl\'erac'
'Christopher E. Anson'
'Annie K. Powell'

_publ_section_title
;
 Intra and Intermolecular Magnetic Interactions in a Series of Dinuclear
 Cu(II)/hxta Complexes {H5hxta
 =N,N'-(2-hydroxy-1,3-xylylene)-bis-(N-carboxymethylglycine)}: Correlation
 of Magnetic Properties with Geometry
;
_journal_name_full 'Inorganic Chemistry'
_journal_page_first 5931
_journal_page_last 5943
_journal_paper_doi 10.1021/ic035333m
_journal_volume 43
_journal_year 2004
_chemical_formula_sum 'C22 H39 Br Cu2 N2 O15'
_chemical_formula_weight 778.54
_chemical_name_systematic
; 
 [2,6-bis{(carboxymethyl)(hydroxycarbonylmethyl)aminomethyl}
-4-methoxyphenoxy](\m-bromo)(methanol)dicopper(II) 
tetramethanol solvate
;
_space_group_IT_number 14
_symmetry_cell_setting monoclinic
_symmetry_space_group_name_Hall '-P 2yn'
_symmetry_space_group_name_H-M 'P 1 21/n 1'
_atom_sites_solution_hydrogens geom
_atom_sites_solution_primary direct
_atom_sites_solution_secondary difmap
_audit_creation_method SHELXL-97
_cell_angle_alpha 90.00
_cell_angle_beta 93.946(1)
_cell_angle_gamma 90.00
_cell_formula_units_Z 4
_cell_length_a 10.9594(5)
_cell_length_b 12.1146(6)
_cell_length_c 23.2579(11)
_cell_measurement_reflns_used 10734
_cell_measurement_temperature 200(2)
_cell_measurement_theta_max 27.99
_cell_measurement_theta_min 2.43
_cell_volume 3080.6(3)
_computing_cell_refinement 'SMART-NT 5.6 (Bruker AXS Inc., 2000)'
_computing_data_collection 'SMART-NT 5.6 (Bruker AXS Inc., 2000)'
_computing_data_reduction 'SAINT+ 6.0 (Bruker AXS Inc., 2000)'
_computing_molecular_graphics 'XP: SHELXTL 5.1 (Bruker AXS Inc., 1997)'
_computing_publication_material 'XCIF: SHELXTL 5.1 (Bruker AXS Inc., 1997)'
_computing_structure_refinement 'XL: SHELXTL 5.1 (Bruker AXS Inc., 1997)'
_computing_structure_solution 'XS: SHELXTL 5.1 (Bruker AXS Inc., 1997)'
_diffrn_ambient_temperature 200(2)
_diffrn_detector_area_resol_mean 8.333
_diffrn_measured_fraction_theta_full 0.999
_diffrn_measured_fraction_theta_max 0.920
_diffrn_measurement_device_type 'Bruker SMART Apex'
_diffrn_measurement_method 'CCD area detector'
_diffrn_radiation_monochromator graphite
_diffrn_radiation_source 'rotating anode'
_diffrn_radiation_type MoK\a
_diffrn_radiation_wavelength 0.71073
_diffrn_reflns_av_R_equivalents 0.0446
_diffrn_reflns_av_sigmaI/netI 0.0441
_diffrn_reflns_limit_h_max 13
_diffrn_reflns_limit_h_min -13
_diffrn_reflns_limit_k_max 15
_diffrn_reflns_limit_k_min -15
_diffrn_reflns_limit_l_max 14
_diffrn_reflns_limit_l_min -30
_diffrn_reflns_number 15236
_diffrn_reflns_theta_full 25.00
_diffrn_reflns_theta_max 28.00
_diffrn_reflns_theta_min 1.76
_exptl_absorpt_coefficient_mu 2.748
_exptl_absorpt_correction_T_max 0.8748
_exptl_absorpt_correction_T_min 0.6095
_exptl_absorpt_process_details 'SADABS (Bruker AXS Inc., 2000)'
_exptl_crystal_colour brown
_exptl_crystal_density_diffrn 1.679
_exptl_crystal_density_method 'not measured'
_exptl_crystal_description plate
_exptl_crystal_F_000 1592
_exptl_crystal_size_max 0.20
_exptl_crystal_size_mid 0.08
_exptl_crystal_size_min 0.05
_refine_diff_density_max 1.087
_refine_diff_density_min -0.678
_refine_diff_density_rms 0.121
_refine_ls_extinction_coef 0.0022(3)
_refine_ls_extinction_expression Fc^*^=kFc[1+0.001xFc^2^\l^3^/sin(2\q)]^-1/4^
_refine_ls_extinction_method SHELXL
_refine_ls_goodness_of_fit_ref 1.050
_refine_ls_hydrogen_treatment mixed
_refine_ls_matrix_type full
_refine_ls_number_parameters 405
_refine_ls_number_reflns 6841
_refine_ls_number_restraints 0
_refine_ls_restrained_S_all 1.050
_refine_ls_R_factor_all 0.0514
_refine_ls_R_factor_gt 0.0410
_refine_ls_shift/su_max 0.000
_refine_ls_shift/su_mean 0.000
_refine_ls_structure_factor_coef Fsqd
_refine_ls_weighting_details 'calc w=1/[\s^2^(Fo^2^)+(0.0662P)^2^+0.4106P] where P=(Fo^2^+2Fc^2^)/3'
_refine_ls_weighting_scheme calc
_refine_ls_wR_factor_gt 0.1056
_refine_ls_wR_factor_ref 0.1099
_reflns_number_gt 5574
_reflns_number_total 6841
_reflns_threshold_expression >2sigma(I)
_cod_data_source_file ic035333msi20031118_073501_10.cif
_cod_data_source_block laborda8
_cod_database_code 4311561

loop_
_symmetry_equiv_pos_as_xyz
'x, y, z'
'-x+1/2, y+1/2, -z+1/2'
'-x, -y, -z'
'x-1/2, -y-1/2, z-1/2'

loop_
_atom_site_label
_atom_site_type_symbol
_atom_site_fract_x
_atom_site_fract_y
_atom_site_fract_z
_atom_site_U_iso_or_equiv
_atom_site_adp_type
_atom_site_occupancy
_atom_site_symmetry_multiplicity
_atom_site_calc_flag
_atom_site_refinement_flags
_atom_site_disorder_assembly
_atom_site_disorder_group
Cu1 Cu 0.15437(3) 0.42561(3) 0.103302(14) 0.02257(11) Uani 1 1 d . . .
Cu2 Cu 0.02509(3) 0.21734(3) 0.170737(15) 0.02658(11) Uani 1 1 d . . .
O1 O 0.14586(18) 0.26959(16) 0.11925(9) 0.0244(4) Uani 1 1 d . . .
C1 C 0.2494(3) 0.2107(2) 0.11199(12) 0.0238(6) Uani 1 1 d . . .
C2 C 0.2957(3) 0.2060(2) 0.05723(12) 0.0242(6) Uani 1 1 d . . .
C3 C 0.3984(3) 0.1426(2) 0.04971(13) 0.0286(6) Uani 1 1 d . . .
H3 H 0.4300 0.1384 0.0128 0.034 Uiso 1 1 calc R . .
C4 C 0.4556(3) 0.0855(3) 0.09547(14) 0.0298(6) Uani 1 1 d . . .
C5 C 0.4161(3) 0.0968(3) 0.15048(13) 0.0294(6) Uani 1 1 d . . .
H5A H 0.4585 0.0606 0.1821 0.035 Uiso 1 1 calc R . .
C6 C 0.3136(3) 0.1617(2) 0.15928(12) 0.0256(6) Uani 1 1 d . . .
C7 C 0.2355(3) 0.2771(2) 0.01072(12) 0.0254(6) Uani 1 1 d . . .
H7A H 0.1486 0.2554 0.0037 0.030 Uiso 1 1 calc R . .
H7B H 0.2763 0.2664 -0.0255 0.030 Uiso 1 1 calc R . .
N1 N 0.2433(2) 0.39612(19) 0.02824(10) 0.0226(5) Uani 1 1 d . . .
C8 C 0.1797(3) 0.4683(3) -0.01583(13) 0.0284(6) Uani 1 1 d . . .
H8A H 0.1119 0.4271 -0.0364 0.034 Uiso 1 1 calc R . .
H8B H 0.2376 0.4912 -0.0444 0.034 Uiso 1 1 calc R . .
C9 C 0.1293(3) 0.5699(3) 0.01307(14) 0.0305(7) Uani 1 1 d . . .
O2 O 0.1236(2) 0.56813(17) 0.06700(10) 0.0310(5) Uani 1 1 d . . .
O3 O 0.0922(2) 0.6497(2) -0.01709(11) 0.0426(6) Uani 1 1 d . . .
C10 C 0.3724(3) 0.4316(2) 0.03821(13) 0.0257(6) Uani 1 1 d . . .
H10A H 0.3802 0.5086 0.0247 0.031 Uiso 1 1 calc R . .
H10B H 0.4243 0.3844 0.0152 0.031 Uiso 1 1 calc R . .
C11 C 0.4177(3) 0.4250(2) 0.10057(13) 0.0274(6) Uani 1 1 d . . .
O4 O 0.35086(19) 0.43784(18) 0.13960(9) 0.0296(5) Uani 1 1 d . . .
O5 O 0.5357(2) 0.4097(2) 0.10825(11) 0.0415(6) Uani 1 1 d . . .
H5 H 0.570(4) 0.412(4) 0.152(2) 0.062 Uiso 1 1 d . . .
C12 C 0.2765(3) 0.1878(3) 0.21845(12) 0.0276(6) Uani 1 1 d . . .
H12A H 0.3349 0.1525 0.2472 0.033 Uiso 1 1 calc R . .
H12B H 0.2811 0.2686 0.2245 0.033 Uiso 1 1 calc R . .
N2 N 0.1501(2) 0.1494(2) 0.22820(10) 0.0253(5) Uani 1 1 d . . .
C13 C 0.1439(3) 0.0269(2) 0.22476(13) 0.0295(6) Uani 1 1 d . . .
H13A H 0.0844 -0.0006 0.2516 0.035 Uiso 1 1 calc R . .
H13B H 0.2250 -0.0045 0.2369 0.035 Uiso 1 1 calc R . .
C14 C 0.1059(3) -0.0116(3) 0.16434(14) 0.0325(7) Uani 1 1 d . . .
O6 O 0.0391(2) 0.04200(19) 0.13158(10) 0.0361(5) Uani 1 1 d . . .
O7 O 0.1492(3) -0.1095(2) 0.15268(13) 0.0463(6) Uani 1 1 d . . .
H7 H 0.124(5) -0.133(4) 0.124(2) 0.069 Uiso 1 1 d . . .
C15 C 0.1113(3) 0.1872(3) 0.28476(13) 0.0306(6) Uani 1 1 d . . .
H15A H 0.1459 0.2611 0.2939 0.037 Uiso 1 1 calc R . .
H15B H 0.1417 0.1354 0.3154 0.037 Uiso 1 1 calc R . .
C16 C -0.0280(3) 0.1922(3) 0.28212(14) 0.0317(7) Uani 1 1 d . . .
O8 O -0.0833(2) 0.1967(2) 0.23224(9) 0.0342(5) Uani 1 1 d . . .
O9 O -0.0811(2) 0.1955(2) 0.32718(10) 0.0410(6) Uani 1 1 d . . .
O10 O 0.5547(2) 0.0228(2) 0.08229(11) 0.0416(6) Uani 1 1 d . . .
C17 C 0.6140(4) -0.0388(4) 0.1274(2) 0.0584(12) Uani 1 1 d . . .
H17A H 0.6541 0.0116 0.1557 0.088 Uiso 1 1 calc R . .
H17B H 0.6755 -0.0870 0.1118 0.088 Uiso 1 1 calc R . .
H17C H 0.5538 -0.0838 0.1460 0.088 Uiso 1 1 calc R . .
Br1 Br 0.05239(3) 0.46309(3) 0.188840(14) 0.03390(11) Uani 1 1 d . . .
O21 O -0.1141(2) 0.2588(3) 0.11775(11) 0.0453(7) Uani 1 1 d . . .
H21 H -0.104(5) 0.284(4) 0.092(2) 0.068 Uiso 1 1 d . . .
C21 C -0.2319(4) 0.2203(6) 0.11857(19) 0.0745(17) Uani 1 1 d . . .
H21A H -0.2358 0.1444 0.1040 0.112 Uiso 1 1 calc R . .
H21B H -0.2866 0.2672 0.0941 0.112 Uiso 1 1 calc R . .
H21C H -0.2572 0.2219 0.1582 0.112 Uiso 1 1 calc R . .
O41 O 0.6656(4) 0.2423(4) 0.2852(2) 0.0892(14) Uani 1 1 d . . .
H41 H 0.716(7) 0.218(7) 0.280(4) 0.134 Uiso 1 1 d . . .
C41 C 0.6186(5) 0.2353(4) 0.3390(3) 0.0798(16) Uani 1 1 d . . .
H41A H 0.6303 0.3060 0.3592 0.120 Uiso 1 1 calc R . .
H41B H 0.6612 0.1769 0.3616 0.120 Uiso 1 1 calc R . .
H41C H 0.5311 0.2182 0.3343 0.120 Uiso 1 1 calc R . .
O42 O 0.6148(2) 0.4116(3) 0.21385(12) 0.0459(7) Uani 1 1 d . . .
H42 H 0.611(5) 0.359(4) 0.233(2) 0.069 Uiso 1 1 d . . .
C42 C 0.7321(4) 0.4642(4) 0.2176(2) 0.0629(13) Uani 1 1 d . . .
H42A H 0.7333 0.5228 0.2466 0.094 Uiso 1 1 calc R . .
H42B H 0.7479 0.4960 0.1801 0.094 Uiso 1 1 calc R . .
H42C H 0.7955 0.4096 0.2286 0.094 Uiso 1 1 calc R . .
O43 O 0.0176(3) 0.1850(3) 0.43693(11) 0.0517(7) Uani 1 1 d . . .
H43 H -0.005(5) 0.178(5) 0.409(2) 0.078 Uiso 1 1 d . . .
C43 C 0.1181(4) 0.2562(4) 0.44220(18) 0.0533(10) Uani 1 1 d . . .
H43A H 0.1792 0.2325 0.4159 0.080 Uiso 1 1 calc R . .
H43B H 0.1541 0.2544 0.4819 0.080 Uiso 1 1 calc R . .
H43C H 0.0914 0.3315 0.4324 0.080 Uiso 1 1 calc R . .
O44 O 0.0829(3) -0.1519(3) 0.04558(15) 0.0683(9) Uani 1 1 d . . .
H44 H 0.0715 -0.2118 0.0278 0.102 Uiso 1 1 calc R . .
C44 C 0.1345(6) -0.0707(4) 0.0076(2) 0.0743(15) Uani 1 1 d . . .
H44A H 0.1311 0.0027 0.0251 0.112 Uiso 1 1 calc R . .
H44B H 0.0871 -0.0705 -0.0297 0.112 Uiso 1 1 calc R . .
H44C H 0.2197 -0.0898 0.0020 0.112 Uiso 1 1 calc R . .

loop_
_atom_site_aniso_label
_atom_site_aniso_U_11
_atom_site_aniso_U_22
_atom_site_aniso_U_33
_atom_site_aniso_U_23
_atom_site_aniso_U_13
_atom_site_aniso_U_12
Cu1 0.02313(19) 0.02275(18) 0.02178(18) 0.00258(13) 0.00116(13) 0.00221(14)
Cu2 0.0251(2) 0.0320(2) 0.02257(19) 0.00755(14) 0.00119(13) 0.00076(15)
O1 0.0246(10) 0.0245(10) 0.0244(10) 0.0058(8) 0.0028(8) 0.0029(8)
C1 0.0256(14) 0.0212(13) 0.0242(14) 0.0025(11) -0.0004(11) 0.0012(11)
C2 0.0250(14) 0.0232(13) 0.0244(14) 0.0008(11) 0.0017(11) 0.0003(12)
C3 0.0312(16) 0.0284(15) 0.0263(15) -0.0015(12) 0.0039(12) 0.0001(13)
C4 0.0271(15) 0.0274(15) 0.0354(16) 0.0016(12) 0.0042(12) 0.0040(12)
C5 0.0277(15) 0.0289(15) 0.0313(16) 0.0063(12) -0.0015(12) 0.0032(13)
C6 0.0258(15) 0.0257(14) 0.0253(14) 0.0029(11) 0.0010(11) -0.0013(12)
C7 0.0306(15) 0.0258(14) 0.0196(13) -0.0019(11) 0.0014(11) -0.0009(12)
N1 0.0244(12) 0.0222(11) 0.0204(11) 0.0023(9) -0.0039(9) 0.0012(10)
C8 0.0291(16) 0.0314(15) 0.0240(14) 0.0078(12) -0.0038(11) 0.0008(13)
C9 0.0288(16) 0.0282(15) 0.0339(17) 0.0079(13) -0.0018(12) -0.0001(13)
O2 0.0369(12) 0.0246(10) 0.0314(11) 0.0051(9) 0.0020(9) 0.0049(9)
O3 0.0525(16) 0.0368(13) 0.0384(13) 0.0148(11) 0.0023(11) 0.0116(11)
C10 0.0242(15) 0.0276(14) 0.0255(14) 0.0005(12) 0.0023(11) -0.0018(12)
C11 0.0263(15) 0.0255(14) 0.0299(15) -0.0024(12) -0.0026(12) 0.0002(12)
O4 0.0226(11) 0.0396(12) 0.0263(11) -0.0033(9) 0.0004(8) -0.0002(9)
O5 0.0263(12) 0.0625(17) 0.0349(13) -0.0065(12) -0.0036(9) 0.0079(11)
C12 0.0295(15) 0.0303(15) 0.0228(14) 0.0045(12) -0.0003(11) 0.0004(13)
N2 0.0284(13) 0.0272(12) 0.0206(12) 0.0022(10) 0.0029(9) 0.0012(10)
C13 0.0342(17) 0.0256(15) 0.0286(15) 0.0050(12) 0.0028(12) -0.0002(13)
C14 0.0360(18) 0.0279(15) 0.0337(17) -0.0003(13) 0.0024(13) -0.0057(14)
O6 0.0450(14) 0.0345(12) 0.0277(11) -0.0029(9) -0.0047(10) -0.0024(11)
O7 0.0542(17) 0.0338(13) 0.0495(16) -0.0094(12) -0.0057(12) 0.0055(12)
C15 0.0368(17) 0.0336(16) 0.0216(14) 0.0024(12) 0.0031(12) 0.0003(14)
C16 0.0348(17) 0.0272(15) 0.0342(17) 0.0037(13) 0.0094(13) -0.0013(13)
O8 0.0285(11) 0.0448(13) 0.0296(11) 0.0100(10) 0.0041(9) 0.0023(10)
O9 0.0419(14) 0.0524(15) 0.0301(12) -0.0035(11) 0.0130(10) -0.0040(12)
O10 0.0375(13) 0.0440(14) 0.0437(14) 0.0034(11) 0.0065(10) 0.0185(11)
C17 0.054(3) 0.060(3) 0.062(3) 0.016(2) 0.008(2) 0.031(2)
Br1 0.03300(18) 0.03606(18) 0.03362(18) -0.00625(13) 0.00950(13) 0.00077(13)
O21 0.0302(13) 0.0631(17) 0.0409(15) 0.0253(13) -0.0086(10) -0.0114(12)
C21 0.036(2) 0.143(5) 0.045(2) 0.012(3) 0.0026(18) -0.012(3)
O41 0.056(2) 0.094(3) 0.119(3) 0.052(3) 0.018(2) 0.024(2)
C41 0.072(4) 0.060(3) 0.109(5) 0.004(3) 0.011(3) 0.002(3)
O42 0.0335(13) 0.0602(18) 0.0426(15) 0.0014(13) -0.0077(11) 0.0059(13)
C42 0.048(3) 0.058(3) 0.079(3) 0.004(2) -0.024(2) -0.005(2)
O43 0.0621(19) 0.0608(17) 0.0327(13) 0.0106(14) 0.0068(13) -0.0044(15)
C43 0.049(2) 0.064(3) 0.046(2) 0.001(2) -0.0039(18) 0.010(2)
O44 0.083(2) 0.0549(19) 0.065(2) -0.0281(16) -0.0095(17) 0.0111(17)
C44 0.100(4) 0.060(3) 0.063(3) 0.001(2) 0.009(3) 0.019(3)

loop_
_atom_type_symbol
_atom_type_description
_atom_type_scat_dispersion_real
_atom_type_scat_dispersion_imag
_atom_type_scat_source
C C 0.0033 0.0016 'International Tables Vol C Tables 4.2.6.8 and 6.1.1.4'
H H 0.0000 0.0000 'International Tables Vol C Tables 4.2.6.8 and 6.1.1.4'
N N 0.0061 0.0033 'International Tables Vol C Tables 4.2.6.8 and 6.1.1.4'
O O 0.0106 0.0060 'International Tables Vol C Tables 4.2.6.8 and 6.1.1.4'
Cu Cu 0.3201 1.2651 'International Tables Vol C Tables 4.2.6.8 and 6.1.1.4'
Br Br -0.2901 2.4595 'International Tables Vol C Tables 4.2.6.8 and 6.1.1.4'

loop_
_geom_angle_atom_site_label_1
_geom_angle_atom_site_label_2
_geom_angle_atom_site_label_3
_geom_angle
_geom_angle_site_symmetry_1
_geom_angle_site_symmetry_3
_geom_angle_publ_flag
O1 Cu1 O2 161.00(9) . . ?
O1 Cu1 N1 91.41(9) . . ?
O2 Cu1 N1 82.29(9) . . ?
O1 Cu1 O4 92.85(8) . . ?
O2 Cu1 O4 103.68(9) . . ?
N1 Cu1 O4 80.57(8) . . ?
O1 Cu1 Br1 89.69(6) . . ?
O2 Cu1 Br1 96.64(7) . . ?
N1 Cu1 Br1 178.90(7) . . ?
O4 Cu1 Br1 99.46(6) . . ?
O1 Cu1 O3 78.60(7) . 3_565 ?
O2 Cu1 O3 82.76(8) . 3_565 ?
N1 Cu1 O3 81.84(8) . 3_565 ?
O4 Cu1 O3 160.22(7) . 3_565 ?
Br1 Cu1 O3 98.30(5) . 3_565 ?
O8 Cu2 O1 166.30(10) . . ?
O8 Cu2 O21 90.40(10) . . ?
O1 Cu2 O21 93.59(10) . . ?
O8 Cu2 N2 83.19(10) . . ?
O1 Cu2 N2 94.61(9) . . ?
O21 Cu2 N2 169.35(11) . . ?
O8 Cu2 O6 103.43(10) . . ?
O1 Cu2 O6 89.44(9) . . ?
O21 Cu2 O6 93.30(11) . . ?
N2 Cu2 O6 80.02(9) . . ?
O8 Cu2 Br1 94.82(8) . . ?
O1 Cu2 Br1 72.58(6) . . ?
O21 Cu2 Br1 84.27(9) . . ?
N2 Cu2 Br1 104.67(7) . . ?
O6 Cu2 Br1 161.62(6) . . ?
C1 O1 Cu1 115.99(17) . . ?
C1 O1 Cu2 120.85(17) . . ?
Cu1 O1 Cu2 118.67(10) . . ?
O1 C1 C6 120.3(3) . . ?
O1 C1 C2 119.3(2) . . ?
C6 C1 C2 120.2(3) . . ?
C3 C2 C1 119.0(3) . . ?
C3 C2 C7 123.3(3) . . ?
C1 C2 C7 117.6(3) . . ?
C4 C3 C2 120.7(3) . . ?
C4 C3 H3 119.7 . . ?
C2 C3 H3 119.7 . . ?
O10 C4 C3 115.3(3) . . ?
O10 C4 C5 124.2(3) . . ?
C3 C4 C5 120.5(3) . . ?
C4 C5 C6 119.8(3) . . ?
C4 C5 H5A 120.1 . . ?
C6 C5 H5A 120.1 . . ?
C1 C6 C5 119.3(3) . . ?
C1 C6 C12 118.7(3) . . ?
C5 C6 C12 121.7(3) . . ?
C2 C7 N1 110.0(2) . . ?
C2 C7 H7A 109.7 . . ?
N1 C7 H7A 109.7 . . ?
C2 C7 H7B 109.7 . . ?
N1 C7 H7B 109.7 . . ?
H7A C7 H7B 108.2 . . ?
C10 N1 C8 109.6(2) . . ?
C10 N1 C7 111.0(2) . . ?
C8 N1 C7 111.3(2) . . ?
C10 N1 Cu1 108.37(17) . . ?
C8 N1 Cu1 104.64(18) . . ?
C7 N1 Cu1 111.74(17) . . ?
N1 C8 C9 109.8(2) . . ?
N1 C8 H8A 109.7 . . ?
C9 C8 H8A 109.7 . . ?
N1 C8 H8B 109.7 . . ?
C9 C8 H8B 109.7 . . ?
H8A C8 H8B 108.2 . . ?
O3 C9 O2 122.5(3) . . ?
O3 C9 C8 119.5(3) . . ?
O2 C9 C8 118.0(3) . . ?
C9 O2 Cu1 115.4(2) . . ?
C9 O3 Cu1 110.0(2) . 3_565 ?
N1 C10 C11 112.6(2) . . ?
N1 C10 H10A 109.1 . . ?
C11 C10 H10A 109.1 . . ?
N1 C10 H10B 109.1 . . ?
C11 C10 H10B 109.1 . . ?
H10A C10 H10B 107.8 . . ?
O4 C11 O5 123.9(3) . . ?
O4 C11 C10 122.5(3) . . ?
O5 C11 C10 113.5(3) . . ?
C11 O4 Cu1 108.68(19) . . ?
C11 O5 H5 114(3) . . ?
N2 C12 C6 112.8(2) . . ?
N2 C12 H12A 109.0 . . ?
C6 C12 H12A 109.0 . . ?
N2 C12 H12B 109.0 . . ?
C6 C12 H12B 109.0 . . ?
H12A C12 H12B 107.8 . . ?
C15 N2 C13 109.9(2) . . ?
C15 N2 C12 111.4(2) . . ?
C13 N2 C12 110.0(2) . . ?
C15 N2 Cu2 103.77(18) . . ?
C13 N2 Cu2 110.13(19) . . ?
C12 N2 Cu2 111.47(17) . . ?
N2 C13 C14 111.5(2) . . ?
N2 C13 H13A 109.3 . . ?
C14 C13 H13A 109.3 . . ?
N2 C13 H13B 109.3 . . ?
C14 C13 H13B 109.3 . . ?
H13A C13 H13B 108.0 . . ?
O6 C14 O7 124.5(3) . . ?
O6 C14 C13 122.5(3) . . ?
O7 C14 C13 113.0(3) . . ?
C14 O6 Cu2 107.3(2) . . ?
C14 O7 H7 114(4) . . ?
N2 C15 C16 108.9(2) . . ?
N2 C15 H15A 109.9 . . ?
C16 C15 H15A 109.9 . . ?
N2 C15 H15B 109.9 . . ?
C16 C15 H15B 109.9 . . ?
H15A C15 H15B 108.3 . . ?
O9 C16 O8 123.4(3) . . ?
O9 C16 C15 119.8(3) . . ?
O8 C16 C15 116.8(3) . . ?
C16 O8 Cu2 113.6(2) . . ?
C4 O10 C17 117.2(3) . . ?
O10 C17 H17A 109.5 . . ?
O10 C17 H17B 109.5 . . ?
H17A C17 H17B 109.5 . . ?
O10 C17 H17C 109.5 . . ?
H17A C17 H17C 109.5 . . ?
H17B C17 H17C 109.5 . . ?
Cu1 Br1 Cu2 75.181(14) . . ?
C21 O21 Cu2 126.6(3) . . ?
C21 O21 H21 112(5) . . ?
Cu2 O21 H21 120(5) . . ?
O21 C21 H21A 109.5 . . ?
O21 C21 H21B 109.5 . . ?
H21A C21 H21B 109.5 . . ?
O21 C21 H21C 109.5 . . ?
H21A C21 H21C 109.5 . . ?
H21B C21 H21C 109.5 . . ?
C41 O41 H41 121(8) . . ?
O41 C41 H41A 109.5 . . ?
O41 C41 H41B 109.5 . . ?
H41A C41 H41B 109.5 . . ?
O41 C41 H41C 109.5 . . ?
H41A C41 H41C 109.5 . . ?
H41B C41 H41C 109.5 . . ?
C42 O42 H42 114(4) . . ?
O42 C42 H42A 109.5 . . ?
O42 C42 H42B 109.5 . . ?
H42A C42 H42B 109.5 . . ?
O42 C42 H42C 109.5 . . ?
H42A C42 H42C 109.5 . . ?
H42B C42 H42C 109.5 . . ?
C43 O43 H43 113(5) . . ?
O43 C43 H43A 109.5 . . ?
O43 C43 H43B 109.5 . . ?
H43A C43 H43B 109.5 . . ?
O43 C43 H43C 109.5 . . ?
H43A C43 H43C 109.5 . . ?
H43B C43 H43C 109.5 . . ?
C44 O44 H44 109.5 . . ?
O44 C44 H44A 109.5 . . ?
O44 C44 H44B 109.5 . . ?
H44A C44 H44B 109.5 . . ?
O44 C44 H44C 109.5 . . ?
H44A C44 H44C 109.5 . . ?
H44B C44 H44C 109.5 . . ?

loop_
_geom_bond_atom_site_label_1
_geom_bond_atom_site_label_2
_geom_bond_distance
_geom_bond_site_symmetry_2
_geom_bond_publ_flag
Cu1 O1 1.930(2) . ?
Cu1 O2 1.941(2) . ?
Cu1 N1 2.088(2) . ?
Cu1 O4 2.263(2) . ?
Cu1 Br1 2.3915(5) . ?
Cu1 O3 3.378(3) 3_565 ?
Cu2 O8 1.937(2) . ?
Cu2 O1 1.950(2) . ?
Cu2 O21 1.960(2) . ?
Cu2 N2 2.022(2) . ?
Cu2 O6 2.320(2) . ?
Cu2 Br1 3.0187(5) . ?
O1 C1 1.361(3) . ?
C1 C6 1.396(4) . ?
C1 C2 1.404(4) . ?
C2 C3 1.384(4) . ?
C2 C7 1.499(4) . ?
C3 C4 1.383(4) . ?
C3 H3 0.9500 . ?
C4 O10 1.377(4) . ?
C4 C5 1.386(4) . ?
C5 C6 1.397(4) . ?
C5 H5A 0.9500 . ?
C6 C12 1.496(4) . ?
C7 N1 1.500(4) . ?
C7 H7A 0.9900 . ?
C7 H7B 0.9900 . ?
N1 C10 1.481(4) . ?
N1 C8 1.484(4) . ?
C8 C9 1.525(4) . ?
C8 H8A 0.9900 . ?
C8 H8B 0.9900 . ?
C9 O3 1.245(4) . ?
C9 O2 1.260(4) . ?
O3 Cu1 3.378(3) 3_565 ?
C10 C11 1.503(4) . ?
C10 H10A 0.9900 . ?
C10 H10B 0.9900 . ?
C11 O4 1.215(4) . ?
C11 O5 1.305(4) . ?
O5 H5 1.06(5) . ?
C12 N2 1.493(4) . ?
C12 H12A 0.9900 . ?
C12 H12B 0.9900 . ?
N2 C15 1.482(4) . ?
N2 C13 1.488(4) . ?
C13 C14 1.512(4) . ?
C13 H13A 0.9900 . ?
C13 H13B 0.9900 . ?
C14 O6 1.209(4) . ?
C14 O7 1.312(4) . ?
O7 H7 0.76(5) . ?
C15 C16 1.525(5) . ?
C15 H15A 0.9900 . ?
C15 H15B 0.9900 . ?
C16 O9 1.234(4) . ?
C16 O8 1.272(4) . ?
O10 C17 1.409(5) . ?
C17 H17A 0.9800 . ?
C17 H17B 0.9800 . ?
C17 H17C 0.9800 . ?
O21 C21 1.373(5) . ?
O21 H21 0.69(5) . ?
C21 H21A 0.9800 . ?
C21 H21B 0.9800 . ?
C21 H21C 0.9800 . ?
O41 C41 1.389(8) . ?
O41 H41 0.64(8) . ?
C41 H41A 0.9800 . ?
C41 H41B 0.9800 . ?
C41 H41C 0.9800 . ?
O42 C42 1.433(5) . ?
O42 H42 0.78(5) . ?
C42 H42A 0.9800 . ?
C42 H42B 0.9800 . ?
C42 H42C 0.9800 . ?
O43 C43 1.397(5) . ?
O43 H43 0.68(5) . ?
C43 H43A 0.9800 . ?
C43 H43B 0.9800 . ?
C43 H43C 0.9800 . ?
O44 C44 1.462(6) . ?
O44 H44 0.8400 . ?
C44 H44A 0.9800 . ?
C44 H44B 0.9800 . ?
C44 H44C 0.9800 . ?

loop_
_geom_hbond_atom_site_label_D
_geom_hbond_atom_site_label_H
_geom_hbond_atom_site_label_A
_geom_hbond_distance_DH
_geom_hbond_distance_HA
_geom_hbond_distance_DA
_geom_hbond_angle_DHA
_geom_hbond_site_symmetry_A
O5 H5 O42 1.06(5) 1.49(5) 2.548(4) 178(4) .
O7 H7 O44 0.76(5) 1.87(5) 2.598(4) 162(6) .
O21 H21 O3 0.69(5) 1.93(5) 2.616(3) 174(6) 3_565
O41 H41 O8 0.64(8) 2.55(8) 3.140(4) 155(10) 1_655
O41 H41 O9 0.64(8) 2.43(8) 2.934(5) 138(10) 1_655
O42 H42 O41 0.78(5) 1.93(5) 2.672(5) 159(6) .
O43 H43 O9 0.68(5) 2.04(5) 2.706(4) 167(7) .
O44 H44 O3 0.84 2.00 2.816(4) 164.7 1_545
